data_4033185
loop_
_publ_author_name
'M\"uhlh\"auser, Tina'
'Savin, Alex'
'Frey, Wolfgang'
'Baro, Angelika'
'Schneider, Andreas J.'
'D\"oteberg, Heinz-G\"unter'
'Bauer, Florian'
'K\"ohn, Andreas'
'Laschat, Sabine'

_publ_section_title
;
 Role of Regioisomeric Bicyclo[3.3.0]octa-2,5-diene Ligands in Rh
 Catalysis: Synthesis, Structural Analysis, Theoretical Study, and
 Application in Asymmetric 1,2- and 1,4-Additions.
;
_journal_issue 24
_journal_name_full 'The Journal of organic chemistry'
_journal_page_first 13468
_journal_page_last 13480
_journal_paper_doi 10.1021/acs.joc.7b02601
_journal_volume 82
_journal_year 2017
_chemical_formula_moiety 'C20 H18'
_chemical_formula_sum 'C20 H18'
_chemical_formula_weight 258.34
_chemical_name_systematic 'compound 7a'
_space_group_crystal_system trigonal
_space_group_IT_number 148
_space_group_name_Hall '-R 3'
_space_group_name_H-M_alt 'R -3 :H'
_symmetry_space_group_name_Hall '-R 3'
_symmetry_space_group_name_H-M 'R -3 :H'
_atom_sites_solution_hydrogens geom
_audit_creation_method SHELXL-2016/4
_cell_angle_alpha 90
_cell_angle_beta 90
_cell_angle_gamma 120
_cell_formula_units_Z 18
_cell_length_a 36.3460(15)
_cell_length_b 36.3460(15)
_cell_length_c 5.8926(3)
_cell_measurement_reflns_used 2062
_cell_measurement_temperature 130(2)
_cell_measurement_theta_max 66.285
_cell_measurement_theta_min 2.431
_cell_volume 6741.4(5)
_computing_cell_refinement 'Bruker APEXII Software Suite, 2008'
_computing_data_collection 'Bruker APEXII Software Suite, 2008'
_computing_data_reduction 'Bruker APEXII Software Suite, 2008'
_computing_molecular_graphics 'SHELXTL-plus, XP (Sheldrick, 1991)'
_computing_structure_refinement 'SHELXL-2016/4 (Sheldrick, 2016)'
_computing_structure_solution 'SHELXS-2016/4 (Sheldrick, 2016)'
_diffrn_ambient_temperature 130(2)
_diffrn_measured_fraction_theta_full 0.991
_diffrn_measured_fraction_theta_max 0.991
_diffrn_measurement_device_type 'Bruker Kappa APEXII Duo'
_diffrn_measurement_method 'Omega + Phi Scans'
_diffrn_radiation_type CuK\a
_diffrn_radiation_wavelength 1.54178
_diffrn_reflns_av_R_equivalents 0.0927
_diffrn_reflns_av_unetI/netI 0.0321
_diffrn_reflns_Laue_measured_fraction_full 0.991
_diffrn_reflns_Laue_measured_fraction_max 0.991
_diffrn_reflns_limit_h_max 34
_diffrn_reflns_limit_h_min -42
_diffrn_reflns_limit_k_max 42
_diffrn_reflns_limit_k_min -34
_diffrn_reflns_limit_l_max 6
_diffrn_reflns_limit_l_min -6
_diffrn_reflns_number 33248
_diffrn_reflns_point_group_measured_fraction_full 0.991
_diffrn_reflns_point_group_measured_fraction_max 0.991
_diffrn_reflns_theta_full 66.285
_diffrn_reflns_theta_max 66.285
_diffrn_reflns_theta_min 2.431
_diffrn_source 'Incoatec Micro-Focus'
_exptl_absorpt_coefficient_mu 0.483
_exptl_absorpt_correction_T_max 0.9968
_exptl_absorpt_correction_T_min 0.8120
_exptl_absorpt_correction_type numerical
_exptl_absorpt_process_details 'SADABS (Bruker, 2008)'
_exptl_crystal_colour colourless
_exptl_crystal_density_diffrn 1.145
_exptl_crystal_description needle
_exptl_crystal_F_000 2484
_exptl_crystal_size_max 0.405
_exptl_crystal_size_mid 0.052
_exptl_crystal_size_min 0.037
_refine_diff_density_max 0.260
_refine_diff_density_min -0.195
_refine_diff_density_rms 0.036
_refine_ls_extinction_method none
_refine_ls_goodness_of_fit_ref 1.044
_refine_ls_hydrogen_treatment constr
_refine_ls_matrix_type full
_refine_ls_number_parameters 181
_refine_ls_number_reflns 2590
_refine_ls_number_restraints 0
_refine_ls_restrained_S_all 1.044
_refine_ls_R_factor_all 0.0548
_refine_ls_R_factor_gt 0.0415
_refine_ls_shift/su_max 0.001
_refine_ls_shift/su_mean 0.000
_refine_ls_structure_factor_coef Fsqd
_refine_ls_weighting_details 'w=1/[\s^2^(Fo^2^)+(0.0622P)^2^+3.6346P] where P=(Fo^2^+2Fc^2^)/3'
_refine_ls_weighting_scheme calc
_refine_ls_wR_factor_gt 0.1080
_refine_ls_wR_factor_ref 0.1153
_reflns_Friedel_coverage 0.000
_reflns_number_gt 2062
_reflns_number_total 2590
_reflns_threshold_expression 'I > 2\s(I)'
_cod_data_source_file jo7b02601_si_001.cif
_cod_data_source_block s2327lc_sq
_cod_depositor_comments 'Adding full bibliography for 4033184--4033187.cif.'
_cod_original_cell_volume 6741.4(7)
_cod_database_code 4033185
_shelx_shelxl_version_number 2016/4
_shelx_space_group_comment
;
The symmetry employed for this shelxl refinement is uniquely defined
by the following loop, which should always be used as a source of
symmetry information in preference to the above space-group names.
They are only intended as comments.
;
_shelx_estimated_absorpt_t_min 0.828
_shelx_estimated_absorpt_t_max 0.982

loop_
_space_group_symop_operation_xyz
'x, y, z'
'-y, x-y, z'
'-x+y, -x, z'
'x+2/3, y+1/3, z+1/3'
'-y+2/3, x-y+1/3, z+1/3'
'-x+y+2/3, -x+1/3, z+1/3'
'x+1/3, y+2/3, z+2/3'
'-y+1/3, x-y+2/3, z+2/3'
'-x+y+1/3, -x+2/3, z+2/3'
'-x, -y, -z'
'y, -x+y, -z'
'x-y, x, -z'
'-x+2/3, -y+1/3, -z+1/3'
'y+2/3, -x+y+1/3, -z+1/3'
'x-y+2/3, x+1/3, -z+1/3'
'-x+1/3, -y+2/3, -z+2/3'
'y+1/3, -x+y+2/3, -z+2/3'
'x-y+1/3, x+2/3, -z+2/3'

loop_
_atom_site_label
_atom_site_type_symbol
_atom_site_fract_x
_atom_site_fract_y
_atom_site_fract_z
_atom_site_U_iso_or_equiv
_atom_site_adp_type
_atom_site_occupancy
_atom_site_site_symmetry_order
_atom_site_calc_flag
_atom_site_refinement_flags_posn
_atom_site_refinement_flags_adp
C1 C 0.47119(5) 0.10151(5) 0.6955(3) 0.0415(4) Uani 1 1 d . .
H1A H 0.441631 0.094264 0.729267 0.050 Uiso 1 1 calc R U
H1B H 0.487242 0.108524 0.839895 0.050 Uiso 1 1 calc R U
C2 C 0.49113(4) 0.13791(5) 0.5387(2) 0.0314(3) Uani 1 1 d . .
C3 C 0.50169(5) 0.12651(5) 0.3390(2) 0.0334(3) Uani 1 1 d . .
H3 H 0.514051 0.145162 0.213671 0.040 Uiso 1 1 calc R U
C4 C 0.49149(5) 0.08089(5) 0.3404(2) 0.0340(4) Uani 1 1 d . .
H4 H 0.471081 0.064211 0.216620 0.041 Uiso 1 1 calc R U
C5 C 0.53023(5) 0.07580(5) 0.3342(2) 0.0361(4) Uani 1 1 d . .
H5 H 0.548984 0.083485 0.208321 0.043 Uiso 1 1 calc R U
C6 C 0.53514(5) 0.05891(4) 0.5303(2) 0.0322(3) Uani 1 1 d . .
C7 C 0.50052(5) 0.04983(5) 0.6925(3) 0.0361(4) Uani 1 1 d . .
H7A H 0.512339 0.065628 0.835757 0.043 Uiso 1 1 calc R U
H7B H 0.484247 0.019087 0.727435 0.043 Uiso 1 1 calc R U
C8 C 0.47165(5) 0.06404(5) 0.5793(2) 0.0340(4) Uani 1 1 d . .
H8 H 0.442094 0.039483 0.564074 0.041 Uiso 1 1 calc R U
C9 C 0.49938(4) 0.18072(5) 0.5983(2) 0.0320(3) Uani 1 1 d . .
C10 C 0.48541(5) 0.18875(5) 0.8030(3) 0.0404(4) Uani 1 1 d . .
H10 H 0.468755 0.165806 0.902782 0.049 Uiso 1 1 calc R U
C11 C 0.49537(6) 0.22960(6) 0.8638(3) 0.0479(4) Uani 1 1 d . .
H11 H 0.485602 0.234366 1.004306 0.058 Uiso 1 1 calc R U
C12 C 0.51929(6) 0.26313(6) 0.7215(3) 0.0529(5) Uani 1 1 d . .
H12 H 0.526588 0.291172 0.764452 0.064 Uiso 1 1 calc R U
C13 C 0.53273(7) 0.25584(6) 0.5149(3) 0.0556(5) Uani 1 1 d . .
H13 H 0.548835 0.278879 0.414703 0.067 Uiso 1 1 calc R U
C14 C 0.52282(5) 0.21525(5) 0.4543(3) 0.0423(4) Uani 1 1 d . .
H14 H 0.532111 0.210679 0.311821 0.051 Uiso 1 1 calc R U
C15 C 0.56989(5) 0.05026(4) 0.5837(2) 0.0320(3) Uani 1 1 d . .
C16 C 0.60358(5) 0.06094(5) 0.4320(3) 0.0369(4) Uani 1 1 d . .
H16 H 0.604399 0.074435 0.292542 0.044 Uiso 1 1 calc R U
C17 C 0.63555(5) 0.05216(5) 0.4822(3) 0.0395(4) Uani 1 1 d . .
H17 H 0.658047 0.059659 0.377222 0.047 Uiso 1 1 calc R U
C18 C 0.63501(5) 0.03245(5) 0.6849(3) 0.0387(4) Uani 1 1 d . .
H18 H 0.656819 0.026113 0.718164 0.046 Uiso 1 1 calc R U
C19 C 0.60244(5) 0.02212(5) 0.8382(3) 0.0387(4) Uani 1 1 d . .
H19 H 0.602045 0.008946 0.978159 0.046 Uiso 1 1 calc R U
C20 C 0.57024(5) 0.03098(5) 0.7879(3) 0.0357(4) Uani 1 1 d . .
H20 H 0.548078 0.023767 0.894703 0.043 Uiso 1 1 calc R U

loop_
_atom_site_aniso_label
_atom_site_aniso_U_11
_atom_site_aniso_U_22
_atom_site_aniso_U_33
_atom_site_aniso_U_23
_atom_site_aniso_U_13
_atom_site_aniso_U_12
C1 0.0458(9) 0.0475(9) 0.0370(9) 0.0083(7) 0.0147(7) 0.0276(8)
C2 0.0269(7) 0.0413(8) 0.0304(8) -0.0005(6) -0.0047(6) 0.0204(7)
C3 0.0399(8) 0.0371(8) 0.0242(7) 0.0016(6) -0.0014(6) 0.0200(7)
C4 0.0396(8) 0.0356(8) 0.0262(7) -0.0024(6) -0.0046(6) 0.0184(7)
C5 0.0430(9) 0.0397(8) 0.0276(8) 0.0029(6) 0.0036(6) 0.0222(7)
C6 0.0377(8) 0.0268(7) 0.0305(7) -0.0040(6) -0.0022(6) 0.0149(6)
C7 0.0412(8) 0.0381(8) 0.0292(8) 0.0015(6) 0.0013(6) 0.0200(7)
C8 0.0299(7) 0.0341(8) 0.0329(8) 0.0035(6) 0.0002(6) 0.0121(6)
C9 0.0322(7) 0.0442(9) 0.0297(7) -0.0029(6) -0.0059(6) 0.0266(7)
C10 0.0440(9) 0.0561(10) 0.0345(8) 0.0009(7) 0.0013(7) 0.0349(8)
C11 0.0642(11) 0.0686(12) 0.0361(9) -0.0094(8) -0.0052(8) 0.0520(10)
C12 0.0713(12) 0.0530(11) 0.0539(11) -0.0099(9) -0.0047(9) 0.0456(10)
C13 0.0766(13) 0.0473(10) 0.0563(11) 0.0069(8) 0.0136(10) 0.0409(10)
C14 0.0555(10) 0.0474(9) 0.0373(9) 0.0024(7) 0.0069(7) 0.0357(8)
C15 0.0362(8) 0.0249(7) 0.0321(8) -0.0036(6) -0.0023(6) 0.0132(6)
C16 0.0406(9) 0.0329(8) 0.0350(8) 0.0015(6) 0.0014(7) 0.0166(7)
C17 0.0341(8) 0.0354(8) 0.0442(9) -0.0002(7) 0.0041(7) 0.0137(7)
C18 0.0344(8) 0.0339(8) 0.0464(9) -0.0045(7) -0.0062(7) 0.0161(7)
C19 0.0455(9) 0.0358(8) 0.0360(8) 0.0002(7) -0.0049(7) 0.0212(7)
C20 0.0401(8) 0.0338(8) 0.0335(8) 0.0003(6) 0.0019(6) 0.0188(7)

loop_
_atom_type_symbol
_atom_type_description
_atom_type_scat_dispersion_real
_atom_type_scat_dispersion_imag
_atom_type_scat_source
C C 0.0181 0.0091 'International Tables Vol C Tables 4.2.6.8 and 6.1.1.4'
H H 0.0000 0.0000 'International Tables Vol C Tables 4.2.6.8 and 6.1.1.4'

loop_
_geom_angle_atom_site_label_1
_geom_angle_atom_site_label_2
_geom_angle_atom_site_label_3
_geom_angle
C2 C1 C8 107.37(12)
C2 C1 H1A 110.2
C8 C1 H1A 110.2
C2 C1 H1B 110.2
C8 C1 H1B 110.2
H1A C1 H1B 108.5
C3 C2 C9 125.95(13)
C3 C2 C1 110.78(13)
C9 C2 C1 123.24(13)
C2 C3 C4 112.19(13)
C2 C3 H3 123.9
C4 C3 H3 123.9
C3 C4 C5 113.77(12)
C3 C4 C8 104.35(11)
C5 C4 C8 104.47(11)
C3 C4 H4 111.3
C5 C4 H4 111.3
C8 C4 H4 111.3
C6 C5 C4 112.05(13)
C6 C5 H5 124.0
C4 C5 H5 124.0
C5 C6 C15 126.48(14)
C5 C6 C7 111.09(13)
C15 C6 C7 122.43(13)
C6 C7 C8 107.01(12)
C6 C7 H7A 110.3
C8 C7 H7A 110.3
C6 C7 H7B 110.3
C8 C7 H7B 110.3
H7A C7 H7B 108.6
C1 C8 C7 114.70(13)
C1 C8 C4 105.23(11)
C7 C8 C4 105.36(12)
C1 C8 H8 110.4
C7 C8 H8 110.4
C4 C8 H8 110.4
C10 C9 C14 117.35(14)
C10 C9 C2 121.62(14)
C14 C9 C2 121.00(13)
C11 C10 C9 121.30(16)
C11 C10 H10 119.3
C9 C10 H10 119.3
C12 C11 C10 120.17(15)
C12 C11 H11 119.9
C10 C11 H11 119.9
C11 C12 C13 119.60(16)
C11 C12 H12 120.2
C13 C12 H12 120.2
C14 C13 C12 120.24(17)
C14 C13 H13 119.9
C12 C13 H13 119.9
C13 C14 C9 121.29(15)
C13 C14 H14 119.4
C9 C14 H14 119.4
C20 C15 C16 117.49(14)
C20 C15 C6 120.87(13)
C16 C15 C6 121.64(13)
C17 C16 C15 121.17(14)
C17 C16 H16 119.4
C15 C16 H16 119.4
C16 C17 C18 120.43(15)
C16 C17 H17 119.8
C18 C17 H17 119.8
C19 C18 C17 119.45(14)
C19 C18 H18 120.3
C17 C18 H18 120.3
C18 C19 C20 120.16(14)
C18 C19 H19 119.9
C20 C19 H19 119.9
C19 C20 C15 121.31(14)
C19 C20 H20 119.3
C15 C20 H20 119.3

loop_
_geom_bond_atom_site_label_1
_geom_bond_atom_site_label_2
_geom_bond_distance
C1 C2 1.473(2)
C1 C8 1.532(2)
C1 H1A 0.9900
C1 H1B 0.9900
C2 C3 1.365(2)
C2 C9 1.472(2)
C3 C4 1.507(2)
C3 H3 0.9500
C4 C5 1.510(2)
C4 C8 1.560(2)
C4 H4 1.0000
C5 C6 1.361(2)
C5 H5 0.9500
C6 C15 1.480(2)
C6 C7 1.480(2)
C7 C8 1.534(2)
C7 H7A 0.9900
C7 H7B 0.9900
C8 H8 1.0000
C9 C10 1.395(2)
C9 C14 1.397(2)
C10 C11 1.388(2)
C10 H10 0.9500
C11 C12 1.373(3)
C11 H11 0.9500
C12 C13 1.386(3)
C12 H12 0.9500
C13 C14 1.379(2)
C13 H13 0.9500
C14 H14 0.9500
C15 C20 1.396(2)
C15 C16 1.405(2)
C16 C17 1.382(2)
C16 H16 0.9500
C17 C18 1.388(2)
C17 H17 0.9500
C18 C19 1.383(2)
C18 H18 0.9500
C19 C20 1.392(2)
C19 H19 0.9500
C20 H20 0.9500

loop_
_geom_torsion_atom_site_label_1
_geom_torsion_atom_site_label_2
_geom_torsion_atom_site_label_3
_geom_torsion_atom_site_label_4
_geom_torsion
C8 C1 C2 C3 2.82(17)
C8 C1 C2 C9 -175.21(12)
C9 C2 C3 C4 175.85(13)
C1 C2 C3 C4 -2.12(17)
C2 C3 C4 C5 -112.71(14)
C2 C3 C4 C8 0.53(16)
C3 C4 C5 C6 113.17(14)
C8 C4 C5 C6 0.00(16)
C4 C5 C6 C15 -178.99(13)
C4 C5 C6 C7 0.77(18)
C5 C6 C7 C8 -1.22(17)
C15 C6 C7 C8 178.55(12)
C2 C1 C8 C7 112.95(14)
C2 C1 C8 C4 -2.36(16)
C6 C7 C8 C1 -114.08(14)
C6 C7 C8 C4 1.16(15)
C3 C4 C8 C1 1.16(15)
C5 C4 C8 C1 120.88(13)
C3 C4 C8 C7 -120.44(12)
C5 C4 C8 C7 -0.72(15)
C3 C2 C9 C10 176.74(14)
C1 C2 C9 C10 -5.5(2)
C3 C2 C9 C14 -5.4(2)
C1 C2 C9 C14 172.35(14)
C14 C9 C10 C11 -1.7(2)
C2 C9 C10 C11 176.30(14)
C9 C10 C11 C12 0.2(2)
C10 C11 C12 C13 1.3(3)
C11 C12 C13 C14 -1.2(3)
C12 C13 C14 C9 -0.3(3)
C10 C9 C14 C13 1.7(2)
C2 C9 C14 C13 -176.25(15)
C5 C6 C15 C20 -177.06(14)
C7 C6 C15 C20 3.2(2)
C5 C6 C15 C16 2.8(2)
C7 C6 C15 C16 -176.92(13)
C20 C15 C16 C17 0.8(2)
C6 C15 C16 C17 -179.05(13)
C15 C16 C17 C18 0.0(2)
C16 C17 C18 C19 -0.8(2)
C17 C18 C19 C20 0.8(2)
C18 C19 C20 C15 0.1(2)
C16 C15 C20 C19 -0.9(2)
C6 C15 C20 C19 179.00(13)
